data_4083037
loop_
_publ_author_name
'Standley, Eric A.'
'Smith, Stacey J.'
'M\"uller, Peter'
'Jamison, Timothy F.'

_publ_section_title
;
 A Broadly Applicable Strategy for Entry into Homogeneous Nickel(0)
 Catalysts from Air-Stable Nickel(II) Complexes.
;
_journal_issue 8
_journal_name_full Organometallics
_journal_page_first 2012
_journal_page_last 2018
_journal_paper_doi 10.1021/om500156q
_journal_volume 33
_journal_year 2014
_chemical_formula_moiety 'C46 H39 Cl Ni O P2, C7 H8'
_chemical_formula_sum 'C53 H47 Cl Ni O P2'
_chemical_formula_weight 856.01
_chemical_name_systematic
; 
 ? 
;
_space_group_IT_number 2
_symmetry_cell_setting triclinic
_symmetry_space_group_name_Hall '-P 1'
_symmetry_space_group_name_H-M 'P -1'
_atom_sites_solution_hydrogens geom
_atom_sites_solution_primary direct
_atom_sites_solution_secondary difmap
_audit_creation_method SHELXL-97
_cell_angle_alpha 82.914(2)
_cell_angle_beta 69.1860(10)
_cell_angle_gamma 83.528(2)
_cell_formula_units_Z 2
_cell_length_a 11.7668(9)
_cell_length_b 11.9557(9)
_cell_length_c 16.0572(12)
_cell_measurement_reflns_used 9729
_cell_measurement_temperature 100(2)
_cell_measurement_theta_max 31.55
_cell_measurement_theta_min 2.62
_cell_volume 2089.6(3)
_computing_cell_refinement 'SAINT 7.46A (Bruker-AXS, 2011)'
_computing_data_collection 'APEX2 v2011.4.0 (Bruker-AXS, 2011)'
_computing_data_reduction 'SAINT 7.46A (Bruker-AXS, 2011)'
_computing_molecular_graphics 'Bruker SHELXTL'
_computing_publication_material 'Bruker SHELXTL'
_computing_structure_refinement 'SHELXL-97 (Sheldrick, 2008)'
_computing_structure_solution 'SHELXS-97 (Sheldrick, 2008)'
_diffrn_ambient_temperature 100(2)
_diffrn_detector_area_resol_mean 8.3
_diffrn_measured_fraction_theta_full 0.999
_diffrn_measured_fraction_theta_max 0.999
_diffrn_measurement_device_type 'Bruker Smart APEX2 CCD'
_diffrn_measurement_method '\f and \w scans'
_diffrn_radiation_monochromator 'Incoatec I\mS multilayer optics'
_diffrn_radiation_source 'I\mS micro-focus sealed tube'
_diffrn_radiation_type MoK\a
_diffrn_radiation_wavelength 0.71073
_diffrn_reflns_av_R_equivalents 0.0248
_diffrn_reflns_av_sigmaI/netI 0.0113
_diffrn_reflns_limit_h_max 17
_diffrn_reflns_limit_h_min -17
_diffrn_reflns_limit_k_max 17
_diffrn_reflns_limit_k_min -17
_diffrn_reflns_limit_l_max 23
_diffrn_reflns_limit_l_min -23
_diffrn_reflns_number 158740
_diffrn_reflns_theta_full 31.51
_diffrn_reflns_theta_max 31.51
_diffrn_reflns_theta_min 1.36
_exptl_absorpt_coefficient_mu 0.645
_exptl_absorpt_correction_T_max 0.8410
_exptl_absorpt_correction_T_min 0.8148
_exptl_absorpt_correction_type multi-scan
_exptl_absorpt_process_details 'SADABS (Sheldrick, 2009)'
_exptl_crystal_colour red
_exptl_crystal_density_diffrn 1.360
_exptl_crystal_density_method 'not measured'
_exptl_crystal_description block
_exptl_crystal_F_000 896
_exptl_crystal_size_max 0.33
_exptl_crystal_size_mid 0.29
_exptl_crystal_size_min 0.28
_refine_diff_density_max 0.520
_refine_diff_density_min -0.259
_refine_diff_density_rms 0.054
_refine_ls_extinction_method none
_refine_ls_goodness_of_fit_ref 1.024
_refine_ls_hydrogen_treatment constr
_refine_ls_matrix_type full
_refine_ls_number_parameters 574
_refine_ls_number_reflns 13906
_refine_ls_number_restraints 264
_refine_ls_restrained_S_all 1.019
_refine_ls_R_factor_all 0.0275
_refine_ls_R_factor_gt 0.0258
_refine_ls_shift/su_max 0.001
_refine_ls_shift/su_mean 0.000
_refine_ls_structure_factor_coef Fsqd
_refine_ls_weighting_details 'calc w=1/[\s^2^(Fo^2^)+(0.0370P)^2^+0.8987P] where P=(Fo^2^+2Fc^2^)/3'
_refine_ls_weighting_scheme calc
_refine_ls_wR_factor_gt 0.0692
_refine_ls_wR_factor_ref 0.0704
_reflns_number_gt 13094
_reflns_number_total 13906
_reflns_threshold_expression >2sigma(I)
_cod_data_source_file om500156q_si_002.cif
_cod_data_source_block x13042
_cod_depositor_comments
;
The following automatic conversions were performed:

'_symmetry_cell_setting' value 'Triclinic' changed to 'triclinic'
according to
/usr/data/users/saulius/crontab/automatic-downloads/rss-feeds/ACS/lib/dictionaries/cif_core.dic
dictionary named 'cif_core.dic' version 2.4.2 from 2011-04-26.

Automatic conversion script
Id: cif_fix_values 2281 2013-09-26 08:29:07Z andrius 

 Adding full bibliography for 4083033--4083038.cif.

 Adding full bibliography for 4083033--4083038.cif.
;
_cod_original_sg_symbol_H-M P-1
_cod_database_code 4083037

loop_
_symmetry_equiv_pos_as_xyz
'x, y, z'
'-x, -y, -z'

loop_
_atom_site_label
_atom_site_type_symbol
_atom_site_fract_x
_atom_site_fract_y
_atom_site_fract_z
_atom_site_U_iso_or_equiv
_atom_site_adp_type
_atom_site_occupancy
_atom_site_symmetry_multiplicity
_atom_site_calc_flag
_atom_site_refinement_flags
_atom_site_disorder_assembly
_atom_site_disorder_group
Cl1 Cl 0.477532(18) 0.246132(18) 0.160867(13) 0.01410(4) Uani 1 1 d DU A .
Ni1 Ni 0.282533(10) 0.252789(9) 0.257953(7) 0.01053(3) Uani 1 1 d DU . .
C1 C 0.12540(10) 0.28557(9) 0.34258(9) 0.01222(18) Uani 0.932(2) 1 d PDU A 1
C2 C 0.04318(10) 0.20402(10) 0.38905(7) 0.01586(19) Uani 0.932(2) 1 d PDU A 1
H2 H 0.0650 0.1271 0.3774 0.019 Uiso 0.932(2) 1 calc PR A 1
C3 C -0.06991(10) 0.23337(12) 0.45198(8) 0.0211(2) Uani 0.932(2) 1 d PDU A 1
H3 H -0.1235 0.1765 0.4837 0.025 Uiso 0.932(2) 1 calc PR A 1
C4 C -0.10438(10) 0.34582(12) 0.46838(8) 0.0228(2) Uani 0.932(2) 1 d PDU A 1
H4 H -0.1818 0.3662 0.5107 0.027 Uiso 0.932(2) 1 calc PR A 1
C5 C -0.02471(12) 0.42835(11) 0.42238(8) 0.0193(2) Uani 0.932(2) 1 d PDU A 1
H5 H -0.0487 0.5053 0.4331 0.023 Uiso 0.932(2) 1 calc PR A 1
C6 C 0.09064(10) 0.39955(9) 0.36037(7) 0.01431(18) Uani 0.932(2) 1 d PDU A 1
C7 C 0.17729(10) 0.49045(9) 0.31638(8) 0.0213(2) Uani 0.932(2) 1 d PDU A 1
H7A H 0.1329 0.5648 0.3265 0.032 Uiso 0.932(2) 1 calc PR A 1
H7B H 0.2131 0.4829 0.2520 0.032 Uiso 0.932(2) 1 calc PR A 1
H7C H 0.2422 0.4828 0.3421 0.032 Uiso 0.932(2) 1 calc PR A 1
C1A C 0.1322(15) 0.3104(12) 0.3371(15) 0.01222(18) Uani 0.068(2) 1 d PDU A 2
C2A C 0.1264(12) 0.4293(11) 0.3378(10) 0.01431(18) Uani 0.068(2) 1 d PDU A 2
H2A H 0.1906 0.4749 0.3023 0.017 Uiso 0.068(2) 1 calc PR A 2
C3A C 0.0178(13) 0.4708(14) 0.3955(11) 0.026(3) Uani 0.068(2) 1 d PDU A 2
H3A H 0.0048 0.5499 0.4005 0.031 Uiso 0.068(2) 1 calc PR A 2
C4A C -0.0734(14) 0.4029(14) 0.4466(11) 0.023(2) Uani 0.068(2) 1 d PDU A 2
H4A H -0.1472 0.4391 0.4832 0.027 Uiso 0.068(2) 1 calc PR A 2
C5A C -0.0671(12) 0.2887(15) 0.4492(10) 0.021(2) Uani 0.068(2) 1 d PDU A 2
H5A H -0.1309 0.2444 0.4872 0.025 Uiso 0.068(2) 1 calc PR A 2
C6A C 0.0471(13) 0.2402(11) 0.3880(11) 0.01586(19) Uani 0.068(2) 1 d PDU A 2
C7A C 0.0531(13) 0.1120(11) 0.3905(10) 0.021(3) Uani 0.068(2) 1 d PDU A 2
H7A1 H 0.0426 0.0911 0.3367 0.032 Uiso 0.068(2) 1 calc PR A 2
H7A2 H -0.0118 0.0825 0.4437 0.032 Uiso 0.068(2) 1 calc PR A 2
H7A3 H 0.1325 0.0799 0.3928 0.032 Uiso 0.068(2) 1 calc PR A 2
P1 P 0.205184(19) 0.241087(18) 0.153752(14) 0.01104(4) Uani 1 1 d . A .
C11 C 0.23155(8) 0.35259(7) 0.06144(6) 0.01390(15) Uani 1 1 d . . .
C12 C 0.32774(9) 0.42070(9) 0.04485(7) 0.02069(18) Uani 1 1 d . A .
H12 H 0.3789 0.4066 0.0799 0.025 Uiso 1 1 calc R . .
C13 C 0.34897(10) 0.50902(9) -0.02271(8) 0.0248(2) Uani 1 1 d . . .
H13 H 0.4159 0.5536 -0.0346 0.030 Uiso 1 1 calc R A .
C14 C 0.27274(10) 0.53226(9) -0.07278(7) 0.02237(19) Uani 1 1 d . A .
H14 H 0.2874 0.5925 -0.1189 0.027 Uiso 1 1 calc R . .
C15 C 0.17496(10) 0.46691(9) -0.05509(7) 0.02061(18) Uani 1 1 d . . .
H15 H 0.1216 0.4838 -0.0883 0.025 Uiso 1 1 calc R A .
C16 C 0.15461(9) 0.37664(8) 0.01118(6) 0.01745(16) Uani 1 1 d . A .
H16 H 0.0884 0.3315 0.0222 0.021 Uiso 1 1 calc R . .
C21 C 0.04368(8) 0.22197(7) 0.18185(6) 0.01283(14) Uani 1 1 d . . .
C22 C -0.04048(8) 0.31185(8) 0.21642(6) 0.01702(16) Uani 1 1 d . A .
H22 H -0.0126 0.3788 0.2265 0.020 Uiso 1 1 calc R . .
C23 C -0.16416(9) 0.30404(9) 0.23611(6) 0.01924(17) Uani 1 1 d . . .
H23 H -0.2204 0.3656 0.2595 0.023 Uiso 1 1 calc R A .
C24 C -0.20635(9) 0.20646(9) 0.22183(7) 0.02034(18) Uani 1 1 d . A .
H24 H -0.2910 0.2016 0.2347 0.024 Uiso 1 1 calc R . .
C25 C -0.12396(9) 0.11633(9) 0.18866(7) 0.02013(17) Uani 1 1 d . . .
H25 H -0.1525 0.0492 0.1796 0.024 Uiso 1 1 calc R A .
C26 C 0.00096(8) 0.12380(8) 0.16847(6) 0.01593(15) Uani 1 1 d . A .
H26 H 0.0569 0.0618 0.1456 0.019 Uiso 1 1 calc R . .
C31 C 0.27794(7) 0.10890(7) 0.10639(6) 0.01206(14) Uani 1 1 d . . .
C32 C 0.31429(8) 0.02117(7) 0.15972(6) 0.01214(14) Uani 1 1 d . A .
C33 C 0.36245(8) -0.08479(7) 0.13002(6) 0.01330(14) Uani 1 1 d . . .
C34 C 0.38095(8) -0.10072(8) 0.04137(6) 0.01524(15) Uani 1 1 d . A .
H34 H 0.4163 -0.1711 0.0187 0.018 Uiso 1 1 calc R . .
C35 C 0.34790(8) -0.01417(8) -0.01421(6) 0.01577(15) Uani 1 1 d . . .
H35 H 0.3616 -0.0257 -0.0746 0.019 Uiso 1 1 calc R A .
C36 C 0.29496(8) 0.08885(8) 0.01843(6) 0.01427(15) Uani 1 1 d . A .
H36 H 0.2701 0.1463 -0.0193 0.017 Uiso 1 1 calc R . .
C37 C 0.38918(8) -0.17448(7) 0.19822(6) 0.01479(15) Uani 1 1 d . A .
C38 C 0.26673(9) -0.21534(8) 0.26535(7) 0.02045(17) Uani 1 1 d . . .
H38A H 0.2156 -0.1508 0.2945 0.031 Uiso 1 1 calc R A .
H38B H 0.2826 -0.2712 0.3107 0.031 Uiso 1 1 calc R . .
H38C H 0.2245 -0.2498 0.2333 0.031 Uiso 1 1 calc R . .
C39 C 0.46817(10) -0.27698(8) 0.15463(7) 0.02093(18) Uani 1 1 d . . .
H39A H 0.4260 -0.3119 0.1228 0.031 Uiso 1 1 calc R A .
H39B H 0.4828 -0.3320 0.2009 0.031 Uiso 1 1 calc R . .
H39C H 0.5463 -0.2525 0.1122 0.031 Uiso 1 1 calc R . .
O1 O 0.30152(6) 0.04089(5) 0.24682(4) 0.01243(11) Uani 1 1 d . . .
P2 P 0.35562(2) 0.188868(18) 0.363167(14) 0.01122(4) Uani 1 1 d . A .
C41 C 0.43633(8) 0.05333(7) 0.32721(6) 0.01293(14) Uani 1 1 d . . .
C42 C 0.39657(8) -0.00750(7) 0.27478(6) 0.01247(14) Uani 1 1 d . A .
C43 C 0.44825(8) -0.11460(7) 0.24912(6) 0.01388(14) Uani 1 1 d . . .
C44 C 0.54742(9) -0.15925(8) 0.27385(6) 0.01759(16) Uani 1 1 d . A .
H44 H 0.5846 -0.2317 0.2572 0.021 Uiso 1 1 calc R . .
C45 C 0.59270(9) -0.09897(8) 0.32271(7) 0.01876(17) Uani 1 1 d . . .
H45 H 0.6621 -0.1294 0.3374 0.023 Uiso 1 1 calc R A .
C46 C 0.53678(8) 0.00562(8) 0.35009(6) 0.01619(15) Uani 1 1 d . A .
H46 H 0.5671 0.0452 0.3847 0.019 Uiso 1 1 calc R . .
C51 C 0.25411(8) 0.15119(7) 0.47666(6) 0.01358(14) Uani 1 1 d . . .
C52 C 0.24068(9) 0.04007(8) 0.51519(6) 0.01830(17) Uani 1 1 d . A .
H52 H 0.2888 -0.0203 0.4829 0.022 Uiso 1 1 calc R . .
C53 C 0.15660(11) 0.01723(9) 0.60126(7) 0.02361(19) Uani 1 1 d . . .
H53 H 0.1483 -0.0585 0.6274 0.028 Uiso 1 1 calc R A .
C54 C 0.08534(10) 0.10498(10) 0.64845(7) 0.02357(19) Uani 1 1 d . A .
H54 H 0.0281 0.0894 0.7068 0.028 Uiso 1 1 calc R . .
C55 C 0.09790(9) 0.21587(9) 0.61025(6) 0.02085(18) Uani 1 1 d . . .
H55 H 0.0487 0.2759 0.6424 0.025 Uiso 1 1 calc R A .
C56 C 0.18202(9) 0.23905(8) 0.52530(6) 0.01749(16) Uani 1 1 d . A .
H56 H 0.1908 0.3151 0.4999 0.021 Uiso 1 1 calc R . .
C61 C 0.45959(8) 0.27392(8) 0.38525(6) 0.01431(15) Uani 1 1 d . . .
C62 C 0.50175(9) 0.24377(9) 0.45693(7) 0.01950(17) Uani 1 1 d . A .
H62 H 0.4821 0.1740 0.4921 0.023 Uiso 1 1 calc R . .
C63 C 0.57220(10) 0.31527(10) 0.47688(7) 0.0241(2) Uani 1 1 d . . .
H63 H 0.6028 0.2931 0.5243 0.029 Uiso 1 1 calc R A .
C64 C 0.59794(9) 0.41916(10) 0.42756(7) 0.0238(2) Uani 1 1 d . A .
H64 H 0.6452 0.4683 0.4416 0.029 Uiso 1 1 calc R . .
C65 C 0.55434(9) 0.45075(9) 0.35774(7) 0.02103(18) Uani 1 1 d . . .
H65 H 0.5705 0.5224 0.3248 0.025 Uiso 1 1 calc R A .
C66 C 0.48680(8) 0.37798(8) 0.33554(6) 0.01626(16) Uani 1 1 d . A .
H66 H 0.4593 0.3993 0.2865 0.020 Uiso 1 1 calc R . .
C10S C 0.18273(10) 0.37247(9) 0.74037(8) 0.0248(2) Uani 1 1 d D . .
H7S1 H 0.1415 0.4343 0.7133 0.037 Uiso 1 1 calc R . .
H7S2 H 0.2330 0.3232 0.6944 0.037 Uiso 1 1 calc R . .
H7S3 H 0.2346 0.4038 0.7664 0.037 Uiso 1 1 calc R . .
C1S C 0.08895(10) 0.30508(9) 0.81262(7) 0.02042(18) Uani 1 1 d D . .
C2S C -0.03379(10) 0.34193(10) 0.84060(8) 0.0275(2) Uani 1 1 d D . .
H2S H -0.0594 0.4102 0.8131 0.033 Uiso 1 1 calc R . .
C3S C -0.12015(11) 0.28031(13) 0.90854(9) 0.0353(3) Uani 1 1 d D . .
H3S H -0.2040 0.3059 0.9258 0.042 Uiso 1 1 calc R . .
C4S C -0.08433(11) 0.18232(12) 0.95086(8) 0.0329(3) Uani 1 1 d D . .
H4S H -0.1429 0.1412 0.9979 0.039 Uiso 1 1 calc R . .
C5S C 0.03773(11) 0.14466(10) 0.92401(8) 0.0281(2) Uani 1 1 d D . .
H5S H 0.0632 0.0772 0.9526 0.034 Uiso 1 1 calc R . .
C6S C 0.12313(10) 0.20528(9) 0.85533(7) 0.02345(19) Uani 1 1 d D . .
H6S H 0.2066 0.1781 0.8371 0.028 Uiso 1 1 calc R . .

loop_
_atom_site_aniso_label
_atom_site_aniso_U_11
_atom_site_aniso_U_22
_atom_site_aniso_U_33
_atom_site_aniso_U_23
_atom_site_aniso_U_13
_atom_site_aniso_U_12
Cl1 0.01250(8) 0.01661(9) 0.01201(8) 0.00006(7) -0.00321(7) -0.00120(6)
Ni1 0.01065(5) 0.01108(5) 0.01001(5) -0.00049(4) -0.00397(4) -0.00054(4)
C1 0.0128(4) 0.0127(5) 0.0120(4) -0.0022(4) -0.0054(3) 0.0001(4)
C2 0.0152(4) 0.0177(5) 0.0150(4) -0.0018(4) -0.0044(3) -0.0047(4)
C3 0.0157(4) 0.0303(6) 0.0166(4) -0.0043(4) -0.0021(3) -0.0078(4)
C4 0.0128(4) 0.0362(7) 0.0186(5) -0.0104(5) -0.0025(4) -0.0003(5)
C5 0.0163(5) 0.0230(5) 0.0204(6) -0.0091(4) -0.0079(4) 0.0040(4)
C6 0.0150(4) 0.0138(4) 0.0161(4) -0.0029(3) -0.0077(4) 0.0002(3)
C7 0.0223(5) 0.0131(4) 0.0282(5) -0.0016(4) -0.0086(4) -0.0007(3)
C1A 0.0128(4) 0.0127(5) 0.0120(4) -0.0022(4) -0.0054(3) 0.0001(4)
C2A 0.0150(4) 0.0138(4) 0.0161(4) -0.0029(3) -0.0077(4) 0.0002(3)
C3A 0.020(5) 0.033(5) 0.023(6) -0.009(5) -0.008(4) 0.008(4)
C4A 0.014(5) 0.036(5) 0.019(6) -0.014(5) -0.005(4) 0.005(4)
C5A 0.012(4) 0.037(5) 0.017(5) -0.012(5) -0.006(3) -0.001(4)
C6A 0.0152(4) 0.0177(5) 0.0150(4) -0.0018(4) -0.0044(3) -0.0047(4)
C7A 0.021(6) 0.023(3) 0.017(6) 0.002(4) 0.000(5) -0.013(4)
P1 0.01124(9) 0.01139(9) 0.01062(9) -0.00024(7) -0.00422(7) -0.00071(7)
C11 0.0150(4) 0.0138(4) 0.0124(3) 0.0008(3) -0.0050(3) -0.0006(3)
C12 0.0173(4) 0.0217(4) 0.0235(4) 0.0086(3) -0.0100(3) -0.0051(3)
C13 0.0209(4) 0.0243(5) 0.0287(5) 0.0119(4) -0.0107(4) -0.0075(4)
C14 0.0262(5) 0.0205(4) 0.0193(4) 0.0070(3) -0.0090(4) -0.0030(4)
C15 0.0273(5) 0.0201(4) 0.0173(4) 0.0026(3) -0.0126(4) -0.0020(4)
C16 0.0223(4) 0.0170(4) 0.0159(4) 0.0007(3) -0.0103(3) -0.0034(3)
C21 0.0119(3) 0.0155(4) 0.0112(3) -0.0001(3) -0.0046(3) -0.0005(3)
C22 0.0160(4) 0.0188(4) 0.0175(4) -0.0043(3) -0.0076(3) 0.0024(3)
C23 0.0149(4) 0.0243(4) 0.0170(4) -0.0019(3) -0.0053(3) 0.0041(3)
C24 0.0128(4) 0.0262(5) 0.0199(4) 0.0034(3) -0.0047(3) -0.0020(3)
C25 0.0152(4) 0.0207(4) 0.0238(4) 0.0013(3) -0.0058(3) -0.0054(3)
C26 0.0138(4) 0.0156(4) 0.0172(4) 0.0001(3) -0.0041(3) -0.0021(3)
C31 0.0111(3) 0.0130(3) 0.0119(3) -0.0019(3) -0.0035(3) -0.0013(3)
C32 0.0113(3) 0.0135(3) 0.0113(3) -0.0022(3) -0.0030(3) -0.0017(3)
C33 0.0124(3) 0.0122(3) 0.0143(4) -0.0020(3) -0.0029(3) -0.0019(3)
C34 0.0137(3) 0.0153(4) 0.0156(4) -0.0045(3) -0.0022(3) -0.0024(3)
C35 0.0151(4) 0.0192(4) 0.0126(4) -0.0037(3) -0.0029(3) -0.0034(3)
C36 0.0136(3) 0.0174(4) 0.0117(3) -0.0012(3) -0.0039(3) -0.0026(3)
C37 0.0162(4) 0.0105(3) 0.0163(4) -0.0016(3) -0.0039(3) -0.0011(3)
C38 0.0212(4) 0.0174(4) 0.0204(4) 0.0013(3) -0.0037(3) -0.0068(3)
C39 0.0252(5) 0.0126(4) 0.0240(5) -0.0050(3) -0.0074(4) 0.0025(3)
O1 0.0129(3) 0.0132(3) 0.0114(3) -0.0020(2) -0.0049(2) 0.0012(2)
P2 0.01215(9) 0.01143(9) 0.01038(9) -0.00068(7) -0.00447(7) -0.00050(7)
C41 0.0136(3) 0.0128(3) 0.0118(3) -0.0003(3) -0.0045(3) 0.0006(3)
C42 0.0124(3) 0.0121(3) 0.0119(3) 0.0004(3) -0.0038(3) 0.0004(3)
C43 0.0145(3) 0.0117(3) 0.0139(4) -0.0002(3) -0.0035(3) -0.0003(3)
C44 0.0173(4) 0.0145(4) 0.0194(4) -0.0012(3) -0.0058(3) 0.0032(3)
C45 0.0176(4) 0.0182(4) 0.0208(4) -0.0013(3) -0.0088(3) 0.0041(3)
C46 0.0166(4) 0.0168(4) 0.0160(4) -0.0013(3) -0.0076(3) 0.0013(3)
C51 0.0151(4) 0.0153(4) 0.0107(3) -0.0009(3) -0.0050(3) -0.0012(3)
C52 0.0245(4) 0.0156(4) 0.0136(4) -0.0003(3) -0.0049(3) -0.0033(3)
C53 0.0314(5) 0.0219(4) 0.0147(4) 0.0021(3) -0.0039(4) -0.0080(4)
C54 0.0240(5) 0.0303(5) 0.0129(4) -0.0001(4) -0.0019(3) -0.0050(4)
C55 0.0210(4) 0.0262(5) 0.0134(4) -0.0034(3) -0.0044(3) 0.0027(4)
C56 0.0203(4) 0.0179(4) 0.0133(4) -0.0014(3) -0.0055(3) 0.0020(3)
C61 0.0128(3) 0.0162(4) 0.0148(4) -0.0033(3) -0.0053(3) -0.0007(3)
C62 0.0214(4) 0.0220(4) 0.0185(4) -0.0029(3) -0.0108(3) -0.0012(3)
C63 0.0218(4) 0.0322(5) 0.0233(5) -0.0083(4) -0.0123(4) -0.0017(4)
C64 0.0169(4) 0.0297(5) 0.0271(5) -0.0119(4) -0.0064(4) -0.0051(4)
C65 0.0164(4) 0.0207(4) 0.0249(5) -0.0056(4) -0.0035(3) -0.0052(3)
C66 0.0137(4) 0.0172(4) 0.0171(4) -0.0027(3) -0.0038(3) -0.0020(3)
C10S 0.0269(5) 0.0214(5) 0.0245(5) 0.0005(4) -0.0066(4) -0.0054(4)
C1S 0.0230(4) 0.0202(4) 0.0198(4) -0.0038(3) -0.0079(4) -0.0052(3)
C2S 0.0243(5) 0.0284(5) 0.0328(6) -0.0074(4) -0.0130(4) 0.0008(4)
C3S 0.0185(5) 0.0511(8) 0.0370(6) -0.0117(6) -0.0074(4) -0.0047(5)
C4S 0.0267(5) 0.0437(7) 0.0273(5) -0.0042(5) -0.0036(4) -0.0168(5)
C5S 0.0323(6) 0.0275(5) 0.0244(5) 0.0003(4) -0.0083(4) -0.0099(4)
C6S 0.0229(5) 0.0229(5) 0.0226(5) -0.0024(4) -0.0049(4) -0.0032(4)

loop_
_atom_type_symbol
_atom_type_description
_atom_type_scat_dispersion_real
_atom_type_scat_dispersion_imag
_atom_type_scat_source
C C 0.0033 0.0016 'International Tables Vol C Tables 4.2.6.8 and 6.1.1.4'
H H 0.0000 0.0000 'International Tables Vol C Tables 4.2.6.8 and 6.1.1.4'
O O 0.0106 0.0060 'International Tables Vol C Tables 4.2.6.8 and 6.1.1.4'
P P 0.1023 0.0942 'International Tables Vol C Tables 4.2.6.8 and 6.1.1.4'
Cl Cl 0.1484 0.1585 'International Tables Vol C Tables 4.2.6.8 and 6.1.1.4'
Ni Ni 0.3393 1.1124 'International Tables Vol C Tables 4.2.6.8 and 6.1.1.4'

loop_
_geom_angle_atom_site_label_1
_geom_angle_atom_site_label_2
_geom_angle_atom_site_label_3
_geom_angle
C1A Ni1 C1 9.4(4)
C1A Ni1 P2 94.6(8)
C1 Ni1 P2 91.91(5)
C1A Ni1 P1 92.5(8)
C1 Ni1 P1 91.39(5)
P2 Ni1 P1 156.007(10)
C1A Ni1 Cl1 160.2(4)
C1 Ni1 Cl1 169.26(3)
P2 Ni1 Cl1 87.375(10)
P1 Ni1 Cl1 93.610(10)
C2 C1 C6 118.34(10)
C2 C1 Ni1 124.25(8)
C6 C1 Ni1 117.41(7)
C3 C2 C1 121.42(10)
C3 C2 H2 119.3
C1 C2 H2 119.3
C4 C3 C2 120.03(10)
C4 C3 H3 120.0
C2 C3 H3 120.0
C3 C4 C5 119.53(10)
C3 C4 H4 120.2
C5 C4 H4 120.2
C4 C5 C6 120.98(10)
C4 C5 H5 119.5
C6 C5 H5 119.5
C5 C6 C1 119.68(10)
C5 C6 C7 119.31(9)
C1 C6 C7 120.98(9)
C6A C1A C2A 127.1(11)
C6A C1A Ni1 120.6(9)
C2A C1A Ni1 112.2(9)
C3A C2A C1A 112.2(12)
C3A C2A H2A 123.9
C1A C2A H2A 123.9
C2A C3A C4A 122.8(13)
C2A C3A H3A 118.6
C4A C3A H3A 118.6
C5A C4A C3A 125.6(12)
C5A C4A H4A 117.2
C3A C4A H4A 117.2
C4A C5A C6A 113.7(11)
C4A C5A H5A 123.1
C6A C5A H5A 123.1
C1A C6A C5A 118.6(11)
C1A C6A C7A 127.9(11)
C5A C6A C7A 113.5(11)
C6A C7A H7A1 109.5
C6A C7A H7A2 109.5
H7A1 C7A H7A2 109.5
C6A C7A H7A3 109.5
H7A1 C7A H7A3 109.5
H7A2 C7A H7A3 109.5
C21 P1 C31 102.26(4)
C21 P1 C11 101.92(4)
C31 P1 C11 107.61(4)
C21 P1 Ni1 121.35(3)
C31 P1 Ni1 103.55(3)
C11 P1 Ni1 118.47(3)
C12 C11 C16 119.10(8)
C12 C11 P1 118.27(7)
C16 C11 P1 122.49(7)
C13 C12 C11 120.41(9)
C13 C12 H12 119.8
C11 C12 H12 119.8
C14 C13 C12 120.28(9)
C14 C13 H13 119.9
C12 C13 H13 119.9
C13 C14 C15 119.65(9)
C13 C14 H14 120.2
C15 C14 H14 120.2
C14 C15 C16 120.44(9)
C14 C15 H15 119.8
C16 C15 H15 119.8
C15 C16 C11 120.07(9)
C15 C16 H16 120.0
C11 C16 H16 120.0
C26 C21 C22 118.92(8)
C26 C21 P1 123.23(7)
C22 C21 P1 117.83(7)
C23 C22 C21 120.58(9)
C23 C22 H22 119.7
C21 C22 H22 119.7
C22 C23 C24 120.35(9)
C22 C23 H23 119.8
C24 C23 H23 119.8
C25 C24 C23 119.58(9)
C25 C24 H24 120.2
C23 C24 H24 120.2
C24 C25 C26 120.33(9)
C24 C25 H25 119.8
C26 C25 H25 119.8
C21 C26 C25 120.23(9)
C21 C26 H26 119.9
C25 C26 H26 119.9
C32 C31 C36 117.49(8)
C32 C31 P1 119.85(6)
C36 C31 P1 122.60(7)
C33 C32 C31 122.98(8)
C33 C32 O1 118.76(8)
C31 C32 O1 118.26(7)
C34 C33 C32 117.87(8)
C34 C33 C37 125.33(8)
C32 C33 C37 116.80(8)
C35 C34 C33 120.54(8)
C35 C34 H34 119.7
C33 C34 H34 119.7
C36 C35 C34 120.30(8)
C36 C35 H35 119.8
C34 C35 H35 119.8
C35 C36 C31 120.72(8)
C35 C36 H36 119.6
C31 C36 H36 119.6
C43 C37 C33 105.92(7)
C43 C37 C39 113.00(8)
C33 C37 C39 112.50(8)
C43 C37 C38 108.02(7)
C33 C37 C38 108.73(8)
C39 C37 C38 108.51(8)
C37 C38 H38A 109.5
C37 C38 H38B 109.5
H38A C38 H38B 109.5
C37 C38 H38C 109.5
H38A C38 H38C 109.5
H38B C38 H38C 109.5
C37 C39 H39A 109.5
C37 C39 H39B 109.5
H39A C39 H39B 109.5
C37 C39 H39C 109.5
H39A C39 H39C 109.5
H39B C39 H39C 109.5
C42 O1 C32 114.54(7)
C51 P2 C61 100.76(4)
C51 P2 C41 103.13(4)
C61 P2 C41 108.84(4)
C51 P2 Ni1 120.74(3)
C61 P2 Ni1 118.35(3)
C41 P2 Ni1 103.79(3)
C46 C41 C42 117.37(8)
C46 C41 P2 123.24(7)
C42 C41 P2 119.39(6)
O1 C42 C43 118.45(8)
O1 C42 C41 118.53(7)
C43 C42 C41 123.02(8)
C44 C43 C42 117.64(8)
C44 C43 C37 125.19(8)
C42 C43 C37 117.15(8)
C43 C44 C45 120.85(8)
C43 C44 H44 119.6
C45 C44 H44 119.6
C46 C45 C44 120.27(9)
C46 C45 H45 119.9
C44 C45 H45 119.9
C45 C46 C41 120.75(9)
C45 C46 H46 119.6
C41 C46 H46 119.6
C52 C51 C56 119.00(8)
C52 C51 P2 123.49(7)
C56 C51 P2 117.44(7)
C51 C52 C53 120.27(9)
C51 C52 H52 119.9
C53 C52 H52 119.9
C54 C53 C52 120.12(10)
C54 C53 H53 119.9
C52 C53 H53 119.9
C53 C54 C55 119.88(9)
C53 C54 H54 120.1
C55 C54 H54 120.1
C56 C55 C54 120.21(9)
C56 C55 H55 119.9
C54 C55 H55 119.9
C55 C56 C51 120.52(9)
C55 C56 H56 119.7
C51 C56 H56 119.7
C66 C61 C62 119.02(8)
C66 C61 P2 118.83(7)
C62 C61 P2 121.77(7)
C63 C62 C61 120.46(10)
C63 C62 H62 119.8
C61 C62 H62 119.8
C64 C63 C62 120.12(10)
C64 C63 H63 119.9
C62 C63 H63 119.9
C65 C64 C63 119.78(9)
C65 C64 H64 120.1
C63 C64 H64 120.1
C64 C65 C66 120.43(10)
C64 C65 H65 119.8
C66 C65 H65 119.8
C65 C66 C61 120.15(9)
C65 C66 H66 119.9
C61 C66 H66 119.9
C1S C10S H7S1 109.5
C1S C10S H7S2 109.5
H7S1 C10S H7S2 109.5
C1S C10S H7S3 109.5
H7S1 C10S H7S3 109.5
H7S2 C10S H7S3 109.5
C2S C1S C6S 117.76(10)
C2S C1S C10S 121.18(10)
C6S C1S C10S 121.03(10)
C1S C2S C3S 121.05(11)
C1S C2S H2S 119.5
C3S C2S H2S 119.5
C4S C3S C2S 120.34(11)
C4S C3S H3S 119.8
C2S C3S H3S 119.8
C3S C4S C5S 119.32(11)
C3S C4S H4S 120.3
C5S C4S H4S 120.3
C4S C5S C6S 120.13(12)
C4S C5S H5S 119.9
C6S C5S H5S 119.9
C5S C6S C1S 121.38(11)
C5S C6S H6S 119.3
C1S C6S H6S 119.3

loop_
_geom_bond_atom_site_label_1
_geom_bond_atom_site_label_2
_geom_bond_distance
Cl1 Ni1 2.2691(3)
Ni1 C1A 1.887(12)
Ni1 C1 1.8977(11)
Ni1 P2 2.1780(3)
Ni1 P1 2.1946(3)
C1 C2 1.4012(14)
C1 C6 1.4119(13)
C2 C3 1.3934(15)
C2 H2 0.9500
C3 C4 1.3892(18)
C3 H3 0.9500
C4 C5 1.3909(18)
C4 H4 0.9500
C5 C6 1.4039(16)
C5 H5 0.9500
C6 C7 1.5060(16)
C7 H7A 0.9800
C7 H7B 0.9800
C7 H7C 0.9800
C1A C6A 1.347(14)
C1A C2A 1.417(13)
C2A C3A 1.366(13)
C2A H2A 0.9500
C3A C4A 1.375(16)
C3A H3A 0.9500
C4A C5A 1.355(14)
C4A H4A 0.9500
C5A C6A 1.460(13)
C5A H5A 0.9500
C6A C7A 1.523(14)
C7A H7A1 0.9800
C7A H7A2 0.9800
C7A H7A3 0.9800
P1 C21 1.8249(9)
P1 C31 1.8270(9)
P1 C11 1.8301(9)
C11 C12 1.3983(13)
C11 C16 1.3990(12)
C12 C13 1.3923(13)
C12 H12 0.9500
C13 C14 1.3890(14)
C13 H13 0.9500
C14 C15 1.3894(15)
C14 H14 0.9500
C15 C16 1.3958(13)
C15 H15 0.9500
C16 H16 0.9500
C21 C26 1.3959(12)
C21 C22 1.4000(12)
C22 C23 1.3868(13)
C22 H22 0.9500
C23 C24 1.3919(15)
C23 H23 0.9500
C24 C25 1.3870(14)
C24 H24 0.9500
C25 C26 1.3991(13)
C25 H25 0.9500
C26 H26 0.9500
C31 C32 1.3978(12)
C31 C36 1.4014(12)
C32 C33 1.3960(12)
C32 O1 1.3993(10)
C33 C34 1.3954(12)
C33 C37 1.5255(13)
C34 C35 1.3951(13)
C34 H34 0.9500
C35 C36 1.3907(13)
C35 H35 0.9500
C36 H36 0.9500
C37 C43 1.5245(13)
C37 C39 1.5323(13)
C37 C38 1.5496(13)
C38 H38A 0.9800
C38 H38B 0.9800
C38 H38C 0.9800
C39 H39A 0.9800
C39 H39B 0.9800
C39 H39C 0.9800
O1 C42 1.3908(10)
P2 C51 1.8227(9)
P2 C61 1.8260(9)
P2 C41 1.8318(9)
C41 C46 1.4009(12)
C41 C42 1.4015(12)
C42 C43 1.3984(12)
C43 C44 1.3932(12)
C44 C45 1.3935(14)
C44 H44 0.9500
C45 C46 1.3908(13)
C45 H45 0.9500
C46 H46 0.9500
C51 C52 1.3955(12)
C51 C56 1.4013(12)
C52 C53 1.3999(13)
C52 H52 0.9500
C53 C54 1.3871(15)
C53 H53 0.9500
C54 C55 1.3911(15)
C54 H54 0.9500
C55 C56 1.3878(13)
C55 H55 0.9500
C56 H56 0.9500
C61 C66 1.3967(13)
C61 C62 1.4014(13)
C62 C63 1.3916(14)
C62 H62 0.9500
C63 C64 1.3905(17)
C63 H63 0.9500
C64 C65 1.3868(16)
C64 H64 0.9500
C65 C66 1.3962(13)
C65 H65 0.9500
C66 H66 0.9500
C10S C1S 1.5076(15)
C10S H7S1 0.9800
C10S H7S2 0.9800
C10S H7S3 0.9800
C1S C2S 1.3878(15)
C1S C6S 1.3935(15)
C2S C3S 1.3958(18)
C2S H2S 0.9500
C3S C4S 1.381(2)
C3S H3S 0.9500
C4S C5S 1.3832(18)
C4S H4S 0.9500
C5S C6S 1.3895(15)
C5S H5S 0.9500
C6S H6S 0.9500
